data_2200910
loop_
_publ_author_name
'Evain, Michel'
'Landreau, Cyrille'
'Deniaud, David'
'Reliquet, Alain'
'Meslin, Jean Claude'

_publ_section_title
;
 2-(<i>N</i>-Phenylacetamido)-6<i>H</i>-1,3-thiazin-6-one
;
_journal_issue 3
_journal_name_full 'Acta Crystallographica Section E'
_journal_page_first o288
_journal_page_last o289
_journal_paper_doi 10.1107/S1600536802002726
_journal_volume 58
_journal_year 2002
_chemical_formula_iupac 'C12 H10 N2 O2 S1'
_chemical_formula_moiety 'C12 H10 N2 O2 S1'
_chemical_formula_sum 'C12 H10 N2 O2 S'
_chemical_formula_weight 246.3
_chemical_name_systematic ' 2-N-Phenylacetamido-6H-1,3-thiazin-6-one'
_space_group_IT_number 14
_symmetry_cell_setting monoclinic
_symmetry_space_group_name_Hall '-P 2ybc'
_symmetry_space_group_name_H-M 'P 1 21/c 1'
_cell_angle_alpha 90
_cell_angle_beta 99.579(10)
_cell_angle_gamma 90
_cell_formula_units_Z 4
_cell_length_a 6.0696(5)
_cell_length_b 18.0716(9)
_cell_length_c 10.8780(8)
_cell_measurement_reflns_used 11369
_cell_measurement_temperature 300
_cell_measurement_theta_max 32.07
_cell_measurement_theta_min 4.08
_cell_volume 1176.54(15)
_computing_cell_refinement 'DENZO-SMN (Otwinowski & Minor, 1997)'
_computing_data_collection 'COLLECT (Hooft, 1998)'
_computing_data_reduction DENZO-SMN
_computing_molecular_graphics 'DIAMOND (Brandenburg & Berndt, 1999)'
_computing_publication_material JANA2000
_computing_structure_refinement 'JANA2000 (Petricek & Dusek, 2000)'
_computing_structure_solution 'SHELXTL (Sheldrick, 1995)'
_diffrn_ambient_temperature 300
_diffrn_measured_fraction_theta_full 1.0
_diffrn_measured_fraction_theta_max 1.0
_diffrn_measurement_device_type 'Nonius KappaCCD'
_diffrn_measurement_method '\f and \w'
_diffrn_radiation_monochromator graphite
_diffrn_radiation_source 'fine-focus sealed tube'
_diffrn_radiation_type MoK\a
_diffrn_radiation_wavelength .71069
_diffrn_reflns_av_R_equivalents .0385
_diffrn_reflns_av_sigmaI/netI .0319
_diffrn_reflns_limit_h_max 9
_diffrn_reflns_limit_h_min -9
_diffrn_reflns_limit_k_max 26
_diffrn_reflns_limit_k_min -26
_diffrn_reflns_limit_l_max 16
_diffrn_reflns_limit_l_min -16
_diffrn_reflns_number 27839
_diffrn_reflns_theta_full 32.07
_diffrn_reflns_theta_max 32.07
_diffrn_reflns_theta_min 4.08
_diffrn_standards_decay_% 0
_diffrn_standards_number 0
_exptl_absorpt_coefficient_mu .265
_exptl_absorpt_correction_type none
_exptl_crystal_colour colourless
_exptl_crystal_density_diffrn 1.39
_exptl_crystal_description block
_exptl_crystal_F_000 512
_exptl_crystal_size_max .31
_exptl_crystal_size_mid .23
_exptl_crystal_size_min .15
_refine_diff_density_max .33
_refine_diff_density_min -.27
_refine_ls_extinction_coef .413964
_refine_ls_extinction_method 'B-C type 1 Lorentzian isotropic'
_refine_ls_goodness_of_fit_ref 1.65
_refine_ls_hydrogen_treatment mixed
_refine_ls_number_parameters 164
_refine_ls_number_reflns 4086
_refine_ls_R_factor_all .0741
_refine_ls_R_factor_gt .0451
_refine_ls_shift/su_max .0011
_refine_ls_shift/su_mean .0001
_refine_ls_structure_factor_coef Fsqd
_refine_ls_weighting_details 'w = 1/[\s^2^(I) + 0.001024I^2^]'
_refine_ls_weighting_scheme sigma
_refine_ls_wR_factor_gt .1116
_refine_ls_wR_factor_ref .1191
_reflns_number_gt 2758
_reflns_number_total 4086
_reflns_threshold_expression I>2\s(I)
_cod_data_source_file dn6022.cif
_cod_data_source_block I
_cod_original_sg_symbol_H-M 'P 21/c'
_cod_original_formula_sum 'C12 H10 N2 O2 S1'
_cod_database_code 2200910
_cod_database_fobs_code 2200910

loop_
_symmetry_equiv_pos_site_id
_symmetry_equiv_pos_as_xyz
1 x,y,z
2 -x,1/2+y,1/2-z
3 -x,-y,-z
4 x,1/2-y,1/2+z

loop_
_atom_site_label
_atom_site_fract_x
_atom_site_fract_y
_atom_site_fract_z
_atom_site_U_iso_or_equiv
_atom_site_adp_type
_atom_site_calc_flag
_atom_site_refinement_flags
_atom_site_occupancy
_atom_site_disorder_assembly
_atom_site_disorder_group
_atom_site_type_symbol
S1 .22543(6) .733745(17) .58282(3) .05627(14) Uani d . 1 . . S
C2 .2524(2) .63925(6) .61524(11) .0442(4) Uani d . 1 . . C
N3 .37751(19) .59342(6) .56705(9) .0518(4) Uani d . 1 . . N
C4 .5097(3) .61647(8) .48423(13) .0599(5) Uani d . 1 . . C
C5 .5336(2) .68528(8) .44156(13) .0578(5) Uani d . 1 . . C
C6 .4144(2) .74718(7) .47600(12) .0520(4) Uani d . 1 . . C
O1 .42375(19) .81081(5) .43808(10) .0698(4) Uani d . 1 . . O
N7 .12890(17) .60939(5) .70061(9) .0460(3) Uani d . 1 . . N
C8 -.0078(2) .65187(8) .76539(13) .0556(5) Uani d . 1 . . C
C9 -.0940(3) .61469(11) .8707(2) .0772(7) Uani d . 1 . . C
O2 -.0488(2) .71535(6) .73850(11) .0824(5) Uani d . 1 . . O
C10 .1646(2) .53204(6) .73286(11) .0432(4) Uani d . 1 . . C
C11 .3467(2) .51184(7) .81798(12) .0501(4) Uani d . 1 . . C
C12 .3742(2) .43867(7) .85436(13) .0574(5) Uani d . 1 . . C
C13 .2189(3) .38676(7) .80678(13) .0581(5) Uani d . 1 . . C
C14 .0388(3) .40703(8) .72054(14) .0664(5) Uani d . 1 . . C
C15 .0100(2) .48024(8) .68232(13) .0602(5) Uani d . 1 . . C
H9a .029(4) .6001(13) .931(2) .1225 Uiso d . 1 . . H
H9b -.191(4) .6503(13) .8996(19) .1225 Uiso d . 1 . . H
H9c -.162(4) .5693(13) .843(2) .1225 Uiso d . 1 . . H
H4 .5997 .5788 .4509 .0916 Uiso d . 1 . . H
H5 .6408 .6901 .3839 .0883 Uiso d . 1 . . H
H11 .4562 .5491 .8529 .0745 Uiso d . 1 . . H
H12 .5051 .4234 .9141 .0850 Uiso d . 1 . . H
H13 .2362 .3352 .8337 .0879 Uiso d . 1 . . H
H14 -.0701 .3691 .6866 .0979 Uiso d . 1 . . H
H15 -.1174 .4949 .6199 .0872 Uiso d . 1 . . H

loop_
_atom_site_aniso_label
_atom_site_aniso_U_11
_atom_site_aniso_U_22
_atom_site_aniso_U_33
_atom_site_aniso_U_12
_atom_site_aniso_U_13
_atom_site_aniso_U_23
_atom_site_aniso_type_symbol
S1 .0719(3) .03283(19) .0679(2) .00403(14) .02273(17) .00298(13) S
C2 .0508(7) .0347(6) .0463(6) .0018(5) .0060(5) -.0004(5) C
N3 .0678(7) .0375(6) .0531(6) .0081(5) .0188(5) .0011(4) N
C4 .0733(9) .0532(8) .0568(8) .0114(7) .0216(7) .0029(6) C
C5 .0656(9) .0537(8) .0574(8) -.0010(6) .0198(6) .0013(6) C
C6 .0560(8) .0429(7) .0557(7) -.0096(6) .0050(6) .0008(5) C
O1 .0834(7) .0426(6) .0867(7) -.0115(5) .0237(6) .0092(4) O
N7 .0524(6) .0328(5) .0541(6) .0032(4) .0126(4) .0006(4) N
C8 .0553(8) .0439(8) .0707(8) .0050(6) .0198(6) -.0003(6) C
C9 .0763(12) .0592(10) .1096(14) .0034(8) .0545(10) .0037(9) C
O2 .1000(9) .0516(6) .1069(8) .0312(6) .0498(7) .0156(6) O
C10 .0526(7) .0319(6) .0463(6) .0004(5) .0119(5) -.0010(5) C
C11 .0526(7) .0414(7) .0551(7) -.0049(5) .0057(5) -.0007(5) C
C12 .0688(8) .0461(7) .0552(7) .0051(6) .0044(6) .0058(6) C
C13 .0855(10) .0355(6) .0549(7) .0006(6) .0162(7) .0004(5) C
C14 .0836(10) .0401(8) .0722(9) -.0155(7) .0030(8) -.0068(6) C
C15 .0665(8) .0429(7) .0650(8) -.0064(6) -.0067(6) -.0009(6) C

loop_
_atom_type_symbol
_atom_type_scat_dispersion_real
_atom_type_scat_dispersion_imag
_atom_type_scat_source
S .125 .123 'International Tables Vol C Tables  4.2.6.8 and 6.1.1.1'
O .011 .006 'International Tables Vol C Tables  4.2.6.8 and 6.1.1.1'
N .006 .003 'International Tables Vol C Tables  4.2.6.8 and 6.1.1.1'
C .003 .002 'International Tables Vol C Tables  4.2.6.8 and 6.1.1.1'
H .000 .000 'International Tables Vol C Tables  4.2.6.8 and 6.1.1.1'

loop_
_geom_angle_atom_site_label_1
_geom_angle_atom_site_label_2
_geom_angle_atom_site_label_3
_geom_angle
_geom_angle_publ_flag
C2 S1 C6 102.49(6) no
S1 C2 N3 125.93(10) no
S1 C2 N7 118.02(9) no
N3 C2 N7 116.05(11) no
C2 N3 C4 121.39(11) no
N3 C4 C5 128.22(14) no
N3 C4 H4 117.18 no
C5 C4 H4 114.60 no
C4 C5 C6 123.38(14) no
C4 C5 H5 115.21 no
C6 C5 H5 121.41 no
S1 C6 C5 118.56(10) no
S1 C6 O1 114.74(11) no
C5 C6 O1 126.69(14) no
C2 N7 C8 123.42(10) no
C2 N7 C10 117.33(10) no
C8 N7 C10 118.90(11) no
N7 C8 C9 116.77(13) no
N7 C8 O2 121.11(14) no
C9 C8 O2 122.11(15) no
C8 C9 H9a 108.7(15) no
C8 C9 H9b 105.2(14) no
C8 C9 H9c 109.8(15) no
H9a C9 H9b 114.6(19) no
H9a C9 H9c 103(2) no
H9b C9 H9c 115(2) no
N7 C10 C11 119.51(10) no
N7 C10 C15 119.74(10) no
C11 C10 C15 120.67(11) no
C10 C11 C12 119.61(11) no
C10 C11 H11 119.97 no
C12 C11 H11 120.41 no
C11 C12 C13 120.31(12) no
C11 C12 H12 120.39 no
C13 C12 H12 119.30 no
C12 C13 C14 119.84(12) no
C12 C13 H13 120.48 no
C14 C13 H13 119.68 no
C13 C14 C15 120.48(13) no
C13 C14 H14 118.92 no
C15 C14 H14 120.60 no
C10 C15 C14 119.05(12) no
C10 C15 H15 120.11 no
C14 C15 H15 120.83 no

loop_
_geom_bond_atom_site_label_1
_geom_bond_atom_site_label_2
_geom_bond_site_symmetry_1
_geom_bond_site_symmetry_2
_geom_bond_distance
_geom_bond_publ_flag
S1 C2 . . 1.7459(12) no
S1 C6 . . 1.7799(15) no
C2 N3 . . 1.2921(17) no
C2 N7 . . 1.3955(17) no
N3 C4 . . 1.3672(19) no
C4 C5 . . 1.344(2) no
C4 H4 . . .98 no
C5 C6 . . 1.416(2) no
C5 H5 . . .98 no
C6 O1 . . 1.2263(16) no
N7 C8 . . 1.4033(18) no
N7 C10 . . 1.4486(15) no
C8 C9 . . 1.496(3) no
C8 O2 . . 1.1997(18) no
C9 H9a . . .95(2) no
C9 H9b . . .96(2) no
C9 H9c . . .94(2) no
C10 C11 . . 1.3685(16) no
C10 C15 . . 1.3739(18) no
C11 C12 . . 1.3824(18) no
C11 H11 . . .98 no
C12 C13 . . 1.3690(19) no
C12 H12 . . .98 no
C13 C14 . . 1.367(2) no
C13 H13 . . .98 no
C14 C15 . . 1.389(2) no
C14 H14 . . .98 no
C15 H15 . . .98 no

loop_
_cod_related_entry_id
_cod_related_entry_database
_cod_related_entry_code
1 ChemSpider 21132464
